data_4507974
loop_
_publ_author_name
'Helttunen, Kaisa'
'Lehtovaara, Lauri'
'H\"akkinen, Hannu'
'Nissinen, Maija'

_publ_section_title
;
 Crystal Structures and Density Functional Theory Calculations ofo-
 andp-Nitroaniline Derivatives: Combined Effect of Hydrogen Bonding and
 Aromatic Interactions on Dimerization Energy
;
_journal_issue 8
_journal_name_full 'Crystal Growth &amp; Design'
_journal_page_first 3603
_journal_paper_doi 10.1021/cg4005714
_journal_volume 13
_journal_year 2013
_chemical_formula_moiety 'C9 H12 N2 O5 S'
_chemical_formula_sum 'C9 H12 N2 O5 S'
_chemical_formula_weight 260.27
_chemical_melting_point 137.0(10)
_chemical_name_systematic
; 
 2-((4-nitrophenyl)amino)ethyl methanesulfonate 
;
_space_group_IT_number 14
_symmetry_cell_setting monoclinic
_symmetry_space_group_name_Hall '-P 2ybc'
_symmetry_space_group_name_H-M 'P 1 21/c 1'
_atom_sites_solution_hydrogens geom
_atom_sites_solution_primary direct
_atom_sites_solution_secondary difmap
_audit_creation_method SHELXL-97
_cell_angle_alpha 90.00
_cell_angle_beta 97.1700(1)
_cell_angle_gamma 90.00
_cell_formula_units_Z 4
_cell_length_a 13.1886(2)
_cell_length_b 10.27900(10)
_cell_length_c 8.36350(10)
_cell_measurement_reflns_used 1504
_cell_measurement_temperature 173(2)
_cell_measurement_theta_max 66.41
_cell_measurement_theta_min 3.38
_cell_volume 1124.94(2)
_computing_cell_refinement 'SHELXL-97 (Sheldrick, 1997)'
_computing_data_collection 'COLLECT 2000'
_computing_data_reduction 'DENZO-SMN (Otwinowski & Minor, 1997)'
_computing_structure_refinement 'SHELXL-97 (Sheldrick, 1997)'
_computing_structure_solution 'SHELXS-97 (Sheldrick, 1990)'
_diffrn_ambient_temperature 173(2)
_diffrn_measured_fraction_theta_full 0.961
_diffrn_measured_fraction_theta_max 0.961
_diffrn_measurement_device_type 'Bruker Nonius Kappa Apex II CCD'
_diffrn_measurement_method 'phi and omega scans'
_diffrn_radiation_monochromator graphite
_diffrn_radiation_source 'fine-focus sealed tube'
_diffrn_radiation_type CuK\a
_diffrn_radiation_wavelength 1.54178
_diffrn_reflns_av_R_equivalents 0.0688
_diffrn_reflns_av_sigmaI/netI 0.0591
_diffrn_reflns_limit_h_max 15
_diffrn_reflns_limit_h_min -15
_diffrn_reflns_limit_k_max 11
_diffrn_reflns_limit_k_min -11
_diffrn_reflns_limit_l_max 9
_diffrn_reflns_limit_l_min -9
_diffrn_reflns_number 2884
_diffrn_reflns_theta_full 66.41
_diffrn_reflns_theta_max 66.41
_diffrn_reflns_theta_min 3.38
_exptl_absorpt_coefficient_mu 2.721
_exptl_absorpt_correction_T_max 0.8759
_exptl_absorpt_correction_T_min 0.6857
_exptl_absorpt_correction_type multi-scan
_exptl_absorpt_process_details
;
Denzo (Otwinowski, Majewski, Borek & Minor,2003)
;
_exptl_crystal_colour yellow
_exptl_crystal_density_diffrn 1.537
_exptl_crystal_density_method 'not measured'
_exptl_crystal_description block
_exptl_crystal_F_000 544
_exptl_crystal_size_max 0.15
_exptl_crystal_size_mid 0.10
_exptl_crystal_size_min 0.05
_refine_diff_density_max 0.437
_refine_diff_density_min -0.339
_refine_diff_density_rms 0.078
_refine_ls_extinction_method none
_refine_ls_goodness_of_fit_ref 1.148
_refine_ls_hydrogen_treatment mixed
_refine_ls_matrix_type full
_refine_ls_number_parameters 158
_refine_ls_number_reflns 1895
_refine_ls_number_restraints 1
_refine_ls_restrained_S_all 1.148
_refine_ls_R_factor_all 0.0749
_refine_ls_R_factor_gt 0.0584
_refine_ls_shift/su_max 0.000
_refine_ls_shift/su_mean 0.000
_refine_ls_structure_factor_coef Fsqd
_refine_ls_weighting_details 'calc w=1/[\s^2^(Fo^2^)+(0.0553P)^2^+2.2780P] where P=(Fo^2^+2Fc^2^)/3'
_refine_ls_weighting_scheme calc
_refine_ls_wR_factor_gt 0.1533
_refine_ls_wR_factor_ref 0.1629
_reflns_number_gt 1504
_reflns_number_total 1895
_reflns_threshold_expression >2sigma(I)
_cod_data_source_file cg4005714_si_002.cif
_cod_data_source_block 1B
_cod_depositor_comments
;
The following automatic conversions were performed:

'_chemical_melting_point' value '136-138' was changed to '137.0(10)'
- the average value was taken and precision was estimated.

Automatic conversion script
Id: cif_fix_values 1891 2012-01-12 08:04:46Z andrius 
;
_cod_original_sg_symbol_H-M P2(1)/c
_cod_database_code 4507974

loop_
_symmetry_equiv_pos_as_xyz
'x, y, z'
'-x, y+1/2, -z+1/2'
'-x, -y, -z'
'x, -y-1/2, z-1/2'

loop_
_atom_site_label
_atom_site_type_symbol
_atom_site_fract_x
_atom_site_fract_y
_atom_site_fract_z
_atom_site_U_iso_or_equiv
_atom_site_adp_type
_atom_site_occupancy
_atom_site_symmetry_multiplicity
_atom_site_calc_flag
_atom_site_refinement_flags
S1 S 0.55569(8) 0.06818(10) 0.24428(12) 0.0297(3) Uani 1 1 d .
O1 O 0.5337(3) -0.0549(3) 0.3116(4) 0.0447(8) Uani 1 1 d .
O2 O 0.6171(2) 0.0711(3) 0.1150(4) 0.0389(8) Uani 1 1 d .
O3 O 0.4523(2) 0.1358(3) 0.1723(3) 0.0314(7) Uani 1 1 d .
O4 O -0.2146(2) 0.1719(4) -0.2666(4) 0.0554(10) Uani 1 1 d .
O5 O -0.1669(3) 0.0179(4) -0.4185(4) 0.0526(9) Uani 1 1 d .
N1 N 0.2442(3) 0.1087(4) 0.0365(4) 0.0346(9) Uani 1 1 d D
H1N H 0.290(3) 0.055(4) 0.001(5) 0.042 Uiso 1 1 d D
N2 N -0.1488(3) 0.0976(4) -0.3060(5) 0.0382(9) Uani 1 1 d .
C1 C 0.6066(4) 0.1745(5) 0.3971(5) 0.0392(11) Uani 1 1 d .
H1A H 0.5623 0.1758 0.4829 0.059 Uiso 1 1 calc R
H1B H 0.6110 0.2623 0.3527 0.059 Uiso 1 1 calc R
H1C H 0.6751 0.1450 0.4413 0.059 Uiso 1 1 calc R
C2 C 0.3698(3) 0.1415(5) 0.2739(5) 0.0394(11) Uani 1 1 d .
H2A H 0.3893 0.1990 0.3677 0.047 Uiso 1 1 calc R
H2B H 0.3556 0.0536 0.3141 0.047 Uiso 1 1 calc R
C3 C 0.2766(3) 0.1944(5) 0.1720(5) 0.0367(10) Uani 1 1 d .
H3A H 0.2202 0.2039 0.2390 0.044 Uiso 1 1 calc R
H3B H 0.2922 0.2816 0.1311 0.044 Uiso 1 1 calc R
C4 C 0.1492(3) 0.1102(4) -0.0484(5) 0.0282(9) Uani 1 1 d .
C5 C 0.1259(3) 0.0233(4) -0.1791(5) 0.0318(9) Uani 1 1 d .
H5 H 0.1775 -0.0328 -0.2096 0.038 Uiso 1 1 calc R
C6 C 0.0289(3) 0.0196(4) -0.2627(5) 0.0340(10) Uani 1 1 d .
H6 H 0.0135 -0.0395 -0.3497 0.041 Uiso 1 1 calc R
C7 C -0.0467(3) 0.1029(4) -0.2192(5) 0.0294(9) Uani 1 1 d .
C8 C -0.0256(3) 0.1900(4) -0.0931(5) 0.0339(10) Uani 1 1 d .
H8 H -0.0776 0.2460 -0.0640 0.041 Uiso 1 1 calc R
C9 C 0.0716(3) 0.1950(4) -0.0097(5) 0.0331(10) Uani 1 1 d .
H9 H 0.0865 0.2564 0.0748 0.040 Uiso 1 1 calc R

loop_
_atom_site_aniso_label
_atom_site_aniso_U_11
_atom_site_aniso_U_22
_atom_site_aniso_U_33
_atom_site_aniso_U_23
_atom_site_aniso_U_13
_atom_site_aniso_U_12
S1 0.0276(5) 0.0280(5) 0.0334(6) -0.0017(4) 0.0037(4) 0.0023(4)
O1 0.050(2) 0.0293(17) 0.055(2) 0.0046(14) 0.0092(16) 0.0033(15)
O2 0.0355(16) 0.0410(18) 0.0419(17) -0.0041(14) 0.0120(14) 0.0055(14)
O3 0.0295(15) 0.0351(16) 0.0296(15) -0.0002(12) 0.0041(12) 0.0050(13)
O4 0.0321(18) 0.067(2) 0.065(2) -0.0115(19) -0.0022(16) 0.0132(17)
O5 0.0373(18) 0.066(2) 0.052(2) -0.0141(18) -0.0040(16) -0.0010(17)
N1 0.0295(19) 0.037(2) 0.037(2) -0.0076(16) 0.0044(16) 0.0064(16)
N2 0.0298(19) 0.045(2) 0.040(2) 0.0038(18) 0.0075(16) 0.0003(17)
C1 0.034(2) 0.047(3) 0.035(2) -0.006(2) -0.0002(19) -0.005(2)
C2 0.029(2) 0.056(3) 0.034(2) 0.000(2) 0.0095(19) 0.004(2)
C3 0.031(2) 0.041(3) 0.039(2) -0.007(2) 0.0070(19) 0.005(2)
C4 0.029(2) 0.026(2) 0.031(2) 0.0019(16) 0.0075(17) 0.0010(16)
C5 0.030(2) 0.030(2) 0.037(2) -0.0017(18) 0.0117(18) 0.0023(18)
C6 0.036(2) 0.031(2) 0.036(2) 0.0011(18) 0.0046(19) -0.0007(18)
C7 0.028(2) 0.032(2) 0.029(2) 0.0067(17) 0.0029(17) -0.0042(17)
C8 0.031(2) 0.032(2) 0.040(2) 0.0011(19) 0.0078(19) 0.0056(18)
C9 0.031(2) 0.033(2) 0.036(2) -0.0025(19) 0.0064(18) 0.0033(18)

loop_
_atom_type_symbol
_atom_type_description
_atom_type_scat_dispersion_real
_atom_type_scat_dispersion_imag
_atom_type_scat_source
C C 0.0181 0.0091 'International Tables Vol C Tables 4.2.6.8 and 6.1.1.4'
H H 0.0000 0.0000 'International Tables Vol C Tables 4.2.6.8 and 6.1.1.4'
N N 0.0311 0.0180 'International Tables Vol C Tables 4.2.6.8 and 6.1.1.4'
O O 0.0492 0.0322 'International Tables Vol C Tables 4.2.6.8 and 6.1.1.4'
S S 0.3331 0.5567 'International Tables Vol C Tables 4.2.6.8 and 6.1.1.4'

loop_
_geom_angle_atom_site_label_1
_geom_angle_atom_site_label_2
_geom_angle_atom_site_label_3
_geom_angle
O1 S1 O2 118.60(19)
O1 S1 O3 109.36(18)
O2 S1 O3 104.22(17)
O1 S1 C1 110.1(2)
O2 S1 C1 109.7(2)
O3 S1 C1 103.7(2)
C2 O3 S1 117.7(3)
C4 N1 C3 124.1(4)
C4 N1 H1N 117(3)
C3 N1 H1N 119(3)
O4 N2 O5 122.3(4)
O4 N2 C7 119.0(4)
O5 N2 C7 118.8(4)
S1 C1 H1A 109.5
S1 C1 H1B 109.5
H1A C1 H1B 109.5
S1 C1 H1C 109.5
H1A C1 H1C 109.5
H1B C1 H1C 109.5
O3 C2 C3 107.4(3)
O3 C2 H2A 110.2
C3 C2 H2A 110.2
O3 C2 H2B 110.2
C3 C2 H2B 110.2
H2A C2 H2B 108.5
N1 C3 C2 111.2(4)
N1 C3 H3A 109.4
C2 C3 H3A 109.4
N1 C3 H3B 109.4
C2 C3 H3B 109.4
H3A C3 H3B 108.0
N1 C4 C9 122.3(4)
N1 C4 C5 119.5(4)
C9 C4 C5 118.2(4)
C6 C5 C4 120.4(4)
C6 C5 H5 119.8
C4 C5 H5 119.8
C5 C6 C7 119.9(4)
C5 C6 H6 120.1
C7 C6 H6 120.1
C8 C7 C6 120.8(4)
C8 C7 N2 119.5(4)
C6 C7 N2 119.7(4)
C9 C8 C7 119.6(4)
C9 C8 H8 120.2
C7 C8 H8 120.2
C8 C9 C4 121.0(4)
C8 C9 H9 119.5
C4 C9 H9 119.5

loop_
_geom_bond_atom_site_label_1
_geom_bond_atom_site_label_2
_geom_bond_distance
S1 O1 1.429(3)
S1 O2 1.430(3)
S1 O3 1.582(3)
S1 C1 1.751(4)
O3 C2 1.463(5)
O4 N2 1.233(5)
O5 N2 1.247(5)
N1 C4 1.361(5)
N1 C3 1.457(6)
N1 H1N 0.896(19)
N2 C7 1.449(5)
C1 H1A 0.9800
C1 H1B 0.9800
C1 H1C 0.9800
C2 C3 1.507(6)
C2 H2A 0.9900
C2 H2B 0.9900
C3 H3A 0.9900
C3 H3B 0.9900
C4 C9 1.412(6)
C4 C5 1.416(6)
C5 C6 1.380(6)
C5 H5 0.9500
C6 C7 1.396(6)
C6 H6 0.9500
C7 C8 1.385(6)
C8 C9 1.382(6)
C8 H8 0.9500
C9 H9 0.9500

loop_
_geom_hbond_atom_site_label_D
_geom_hbond_atom_site_label_H
_geom_hbond_atom_site_label_A
_geom_hbond_distance_DH
_geom_hbond_distance_HA
_geom_hbond_distance_DA
_geom_hbond_angle_DHA
_geom_hbond_site_symmetry_A
N1 H1N O2 0.896(19) 2.10(2) 2.991(4) 171(4) 3_655

loop_
_geom_torsion_atom_site_label_1
_geom_torsion_atom_site_label_2
_geom_torsion_atom_site_label_3
_geom_torsion_atom_site_label_4
_geom_torsion
O1 S1 O3 C2 48.9(3)
O2 S1 O3 C2 176.6(3)
C1 S1 O3 C2 -68.6(3)
S1 O3 C2 C3 -173.0(3)
C4 N1 C3 C2 160.8(4)
O3 C2 C3 N1 62.0(5)
C3 N1 C4 C9 -1.3(6)
C3 N1 C4 C5 179.4(4)
N1 C4 C5 C6 177.4(4)
C9 C4 C5 C6 -1.9(6)
C4 C5 C6 C7 0.6(6)
C5 C6 C7 C8 0.2(6)
C5 C6 C7 N2 -179.2(4)
O4 N2 C7 C8 0.7(6)
O5 N2 C7 C8 -179.4(4)
O4 N2 C7 C6 -179.8(4)
O5 N2 C7 C6 0.0(6)
C6 C7 C8 C9 0.3(6)
N2 C7 C8 C9 179.8(4)
C7 C8 C9 C4 -1.7(6)
N1 C4 C9 C8 -176.8(4)
C5 C4 C9 C8 2.5(6)
